data_1501679
loop_
_publ_author_name
'de Namor, Angela F Danil'
'Aparicio-Aragon, Walther'
'Nwogu, Nwanyinnaya'
'El Gamouz, Abdelaziz'
'Piro, Oscar E.'
'Castellano, Eduardo E.'

_publ_section_title
;
 Calixarene and resorcarene based receptors: from structural and
 thermodynamic studies to the synthesis of a new mercury(II) selective
 material.
;
_journal_issue 21
_journal_name_full 'The journal of physical chemistry. B'
_journal_page_first 6922
_journal_page_last 6934
_journal_paper_doi 10.1021/jp110195f
_journal_volume 115
_journal_year 2011
_chemical_formula_sum 'C64 H104 O24 P8 S8'
_chemical_formula_weight 1761.71
_chemical_name_systematic
; 
4,6,8,10,12,16,18,22,24 diethyl thiophosphate calix[4]resorcarene
;
_space_group_IT_number 2
_symmetry_cell_setting triclinic
_symmetry_space_group_name_Hall '-P 1'
_symmetry_space_group_name_H-M 'P -1'
_atom_sites_solution_hydrogens geom
_atom_sites_solution_primary direct
_atom_sites_solution_secondary difmap
_audit_creation_method SHELXL-97
_cell_angle_alpha 71.240(1)
_cell_angle_beta 80.801(1)
_cell_angle_gamma 71.700(1)
_cell_formula_units_Z 2
_cell_length_a 12.6039(2)
_cell_length_b 17.4686(3)
_cell_length_c 21.7674(4)
_cell_measurement_reflns_used 56021
_cell_measurement_temperature 150(2)
_cell_measurement_theta_max 25.70
_cell_measurement_theta_min 2.65
_cell_volume 4299.21(13)
_computing_cell_refinement 'HKL Scalepack (Otwinowski & Minor 1997)'
_computing_data_collection 'Collect (Nonius BV, 1997-2000)'
_computing_data_reduction 'HKL Denzo and Scalepack (Otwinowski & Minor 1997)'
_computing_molecular_graphics 'ORTEP (Johnson, 1976)'
_computing_publication_material 'SHELXL-97 (Sheldrick, 1997)'
_computing_structure_refinement 'SHELXL-97 (Sheldrick, 1997)'
_computing_structure_solution 'SHELXS-97 (Sheldrick, 1997)'
_diffrn_ambient_temperature 150(2)
_diffrn_detector_area_resol_mean 9
_diffrn_measured_fraction_theta_full 0.991
_diffrn_measured_fraction_theta_max 0.991
_diffrn_measurement_device_type 'Enraf-Nonius KappaCCD'
_diffrn_measurement_method '\f and \w scans'
_diffrn_radiation_monochromator graphite
_diffrn_radiation_source 'fine-focus sealed tube'
_diffrn_radiation_type MoK\a
_diffrn_radiation_wavelength 0.71073
_diffrn_reflns_av_R_equivalents 0.0710
_diffrn_reflns_av_sigmaI/netI 0.0520
_diffrn_reflns_limit_h_max 15
_diffrn_reflns_limit_h_min -15
_diffrn_reflns_limit_k_max 20
_diffrn_reflns_limit_k_min -21
_diffrn_reflns_limit_l_max 26
_diffrn_reflns_limit_l_min -26
_diffrn_reflns_number 56021
_diffrn_reflns_theta_full 25.70
_diffrn_reflns_theta_max 25.70
_diffrn_reflns_theta_min 2.65
_diffrn_standards_decay_% negligible
_exptl_absorpt_coefficient_mu 0.424
_exptl_absorpt_correction_type none
_exptl_crystal_colour colorless
_exptl_crystal_density_diffrn 1.361
_exptl_crystal_density_method 'not measured'
_exptl_crystal_description fragment
_exptl_crystal_F_000 1856
_exptl_crystal_size_max 0.25
_exptl_crystal_size_mid 0.25
_exptl_crystal_size_min 0.20
_refine_diff_density_max 1.602
_refine_diff_density_min -0.992
_refine_diff_density_rms 0.103
_refine_ls_extinction_method none
_refine_ls_goodness_of_fit_ref 1.009
_refine_ls_hydrogen_treatment constr
_refine_ls_matrix_type full
_refine_ls_number_parameters 938
_refine_ls_number_reflns 16215
_refine_ls_number_restraints 8
_refine_ls_restrained_S_all 1.011
_refine_ls_R_factor_all 0.1124
_refine_ls_R_factor_gt 0.0884
_refine_ls_shift/su_max 0.095
_refine_ls_shift/su_mean 0.002
_refine_ls_structure_factor_coef Fsqd
_refine_ls_weighting_details 'calc w=1/[\s^2^(Fo^2^)+(0.1278P)^2^+13.9632P] where P=(Fo^2^+2Fc^2^)/3'
_refine_ls_weighting_scheme calc
_refine_ls_wR_factor_gt 0.2339
_refine_ls_wR_factor_ref 0.2593
_reflns_number_gt 12281
_reflns_number_total 16215
_reflns_threshold_expression >2\s(I)
_cod_data_source_file jp110195f_si_001.cif
_cod_data_source_block resorcarene
_cod_original_cell_volume 4299.22(13)
_cod_original_sg_symbol_H-M P-1
_cod_database_code 1501679

loop_
_symmetry_equiv_pos_as_xyz
'x, y, z'
'-x, -y, -z'

loop_
_atom_site_label
_atom_site_type_symbol
_atom_site_fract_x
_atom_site_fract_y
_atom_site_fract_z
_atom_site_U_iso_or_equiv
_atom_site_adp_type
_atom_site_occupancy
_atom_site_symmetry_multiplicity
_atom_site_calc_flag
_atom_site_refinement_flags
C11 C 0.9210(4) -0.0294(3) 0.3897(2) 0.0348(10) Uani 1 1 d .
H11 H 0.8824 0.0281 0.3714 0.042 Uiso 1 1 calc R
C12' C 0.7338(4) -0.0608(3) 0.4046(2) 0.0390(11) Uani 1 1 d .
H12' H 0.7120 -0.1109 0.4039 0.047 Uiso 1 1 calc R
C12 C 0.8599(4) -0.0887(3) 0.4108(2) 0.0371(10) Uani 1 1 d .
C12" C 0.6739(4) -0.0357(4) 0.4650(2) 0.0485(13) Uani 1 1 d .
H12A H 0.6956 0.0120 0.4681 0.073 Uiso 1 1 calc R
H12B H 0.6949 -0.0835 0.5038 0.073 Uiso 1 1 calc R
H12C H 0.5927 -0.0195 0.4617 0.073 Uiso 1 1 calc R
C13 C 0.9185(4) -0.1712(3) 0.4371(2) 0.0437(11) Uani 1 1 d .
C13A C 1.0268(13) -0.4257(9) 0.5771(8) 0.158(6) Uani 1 1 d .
H13A H 1.1065 -0.4260 0.5692 0.190 Uiso 1 1 calc R
H13B H 0.9956 -0.4012 0.6136 0.190 Uiso 1 1 calc R
C13B C 1.024(2) -0.4997(11) 0.5958(10) 0.261(12) Uani 1 1 d .
H13C H 0.9465 -0.5016 0.5996 0.392 Uiso 1 1 calc R
H13D H 1.0562 -0.5273 0.6383 0.392 Uiso 1 1 calc R
H13E H 1.0680 -0.5289 0.5644 0.392 Uiso 1 1 calc R
C14 C 1.0332(4) -0.1966(3) 0.4432(3) 0.0441(11) Uani 1 1 d .
H14 H 1.0718 -0.2541 0.4617 0.053 Uiso 1 1 calc R
C14A C 1.3096(13) -0.3434(8) 0.4362(6) 0.141(4) Uani 1 1 d .
H14A H 1.3922 -0.3616 0.4297 0.170 Uiso 1 1 calc R
H14B H 1.2800 -0.2999 0.3961 0.170 Uiso 1 1 calc R
C14B C 1.2645(17) -0.4184(11) 0.4480(9) 0.209(8) Uani 1 1 d .
H14C H 1.3159 -0.4693 0.4739 0.314 Uiso 1 1 calc R
H14D H 1.2578 -0.4259 0.4062 0.314 Uiso 1 1 calc R
H14E H 1.1906 -0.4084 0.4715 0.314 Uiso 1 1 calc R
C15 C 1.0894(4) -0.1355(3) 0.4216(2) 0.0369(10) Uani 1 1 d .
C15A C 0.6932(13) -0.3495(17) 0.5211(15) 0.337(19) Uani 1 1 d D
H15A H 0.6436 -0.2976 0.5307 0.404 Uiso 1 1 calc R
H15B H 0.7007 -0.3942 0.5632 0.404 Uiso 1 1 calc R
C15B C 0.633(2) -0.3698(18) 0.487(2) 0.56(4) Uani 1 1 d D
H15C H 0.6478 -0.3440 0.4404 0.836 Uiso 1 1 calc R
H15D H 0.5534 -0.3491 0.4991 0.836 Uiso 1 1 calc R
H15E H 0.6542 -0.4311 0.4962 0.836 Uiso 1 1 calc R
C16 C 1.0366(4) -0.0514(3) 0.39462(19) 0.0325(9) Uani 1 1 d .
C16A C 1.4538(5) -0.1501(5) 0.4536(3) 0.0661(17) Uani 1 1 d .
H16A H 1.5357 -0.1726 0.4460 0.079 Uiso 1 1 calc R
H16B H 1.4392 -0.1417 0.4974 0.079 Uiso 1 1 calc R
C16B C 1.4144(5) -0.0684(4) 0.4046(3) 0.0597(15) Uani 1 1 d .
H16C H 1.4247 -0.0768 0.3614 0.090 Uiso 1 1 calc R
H16D H 1.4575 -0.0308 0.4053 0.090 Uiso 1 1 calc R
H16E H 1.3349 -0.0432 0.4145 0.090 Uiso 1 1 calc R
C21 C 0.6375(4) 0.0890(3) 0.3365(2) 0.0383(10) Uani 1 1 d .
H21 H 0.6137 0.1045 0.3756 0.046 Uiso 1 1 calc R
C22 C 0.6057(4) 0.1504(3) 0.2776(2) 0.0360(10) Uani 1 1 d .
C23" C 0.4759(5) 0.2494(4) 0.3390(3) 0.0522(13) Uani 1 1 d .
H23A H 0.4303 0.2099 0.3564 0.078 Uiso 1 1 calc R
H23B H 0.4276 0.3072 0.3328 0.078 Uiso 1 1 calc R
H23C H 0.5321 0.2376 0.3697 0.078 Uiso 1 1 calc R
C23' C 0.5349(4) 0.2392(3) 0.2735(2) 0.0405(11) Uani 1 1 d .
H23' H 0.4752 0.2534 0.2432 0.049 Uiso 1 1 calc R
C23 C 0.6441(4) 0.1244(3) 0.2217(2) 0.0378(10) Uani 1 1 d .
C23A C 0.4836(9) 0.3391(5) 0.0723(4) 0.091(3) Uani 1 1 d .
H23D H 0.4682 0.3332 0.1194 0.109 Uiso 1 1 calc R
H23E H 0.4136 0.3730 0.0504 0.109 Uiso 1 1 calc R
C23B C 0.5700(12) 0.3818(6) 0.0466(6) 0.141(5) Uani 1 1 d .
H23F H 0.6357 0.3524 0.0723 0.212 Uiso 1 1 calc R
H23G H 0.5416 0.4399 0.0488 0.212 Uiso 1 1 calc R
H23H H 0.5911 0.3819 0.0012 0.212 Uiso 1 1 calc R
C24 C 0.7115(4) 0.0450(3) 0.2231(2) 0.0394(10) Uani 1 1 d .
H24 H 0.7389 0.0303 0.1840 0.047 Uiso 1 1 calc R
C24A C 0.7655(7) -0.1577(4) 0.1413(3) 0.0696(18) Uani 1 1 d .
H24A H 0.6844 -0.1317 0.1356 0.083 Uiso 1 1 calc R
H24B H 0.7795 -0.2196 0.1576 0.083 Uiso 1 1 calc R
C24B C 0.8293(9) -0.1350(6) 0.0795(4) 0.104(3) Uani 1 1 d .
H24C H 0.8185 -0.0739 0.0650 0.155 Uiso 1 1 calc R
H24D H 0.8033 -0.1515 0.0469 0.155 Uiso 1 1 calc R
H24E H 0.9090 -0.1641 0.0850 0.155 Uiso 1 1 calc R
C25 C 0.7384(4) -0.0129(3) 0.2827(2) 0.0363(10) Uani 1 1 d .
C25A C 0.3440(6) 0.1349(4) 0.1869(4) 0.0716(19) Uani 1 1 d .
H25A H 0.2648 0.1686 0.1821 0.086 Uiso 1 1 calc R
H25B H 0.3614 0.0955 0.1603 0.086 Uiso 1 1 calc R
C25B C 0.3602(7) 0.0875(6) 0.2547(4) 0.102(3) Uani 1 1 d .
H25C H 0.4400 0.0586 0.2601 0.152 Uiso 1 1 calc R
H25D H 0.3177 0.0458 0.2679 0.152 Uiso 1 1 calc R
H25E H 0.3338 0.1260 0.2817 0.152 Uiso 1 1 calc R
C26 C 0.7017(4) 0.0070(3) 0.3411(2) 0.0355(10) Uani 1 1 d .
C26A C 0.9789(7) -0.2514(8) 0.2771(6) 0.146(5) Uani 1 1 d D
H26A H 0.9993 -0.2600 0.2334 0.175 Uiso 1 1 calc R
H26B H 0.9902 -0.1967 0.2740 0.175 Uiso 1 1 calc R
C26B C 1.0487(9) -0.3086(11) 0.3156(5) 0.180(7) Uani 1 1 d D
H26C H 1.0228 -0.3086 0.3605 0.270 Uiso 1 1 calc R
H26D H 1.1221 -0.2976 0.3055 0.270 Uiso 1 1 calc R
H26E H 1.0549 -0.3636 0.3104 0.270 Uiso 1 1 calc R
C31 C 0.7141(4) 0.2827(3) 0.2548(2) 0.0382(10) Uani 1 1 d .
H31 H 0.7502 0.2265 0.2782 0.046 Uiso 1 1 calc R
C32 C 0.7776(4) 0.3400(3) 0.2313(2) 0.0373(10) Uani 1 1 d .
C33 C 0.7225(4) 0.4208(3) 0.1976(3) 0.0451(11) Uani 1 1 d .
C33A C 0.6713(9) 0.6721(8) 0.0818(4) 0.117(4) Uani 1 1 d .
H33A H 0.6561 0.6403 0.0554 0.141 Uiso 1 1 calc R
H33B H 0.7476 0.6786 0.0688 0.141 Uiso 1 1 calc R
C33B C 0.5894(8) 0.7546(5) 0.0709(5) 0.099(3) Uani 1 1 d .
H33C H 0.5137 0.7477 0.0805 0.149 Uiso 1 1 calc R
H33D H 0.5975 0.7876 0.0254 0.149 Uiso 1 1 calc R
H33E H 0.6018 0.7840 0.0994 0.149 Uiso 1 1 calc R
C34 C 0.6102(5) 0.4456(3) 0.1866(3) 0.0511(13) Uani 1 1 d .
H34 H 0.5744 0.5016 0.1628 0.061 Uiso 1 1 calc R
C34' C 0.9007(4) 0.3157(3) 0.2442(2) 0.0356(10) Uani 1 1 d .
H34' H 0.9374 0.3505 0.2061 0.043 Uiso 1 1 calc R
C34" C 0.9108(4) 0.3407(3) 0.3042(2) 0.0433(11) Uani 1 1 d .
H34A H 0.8745 0.3085 0.3425 0.065 Uiso 1 1 calc R
H34B H 0.8744 0.4010 0.2971 0.065 Uiso 1 1 calc R
H34C H 0.9901 0.3284 0.3111 0.065 Uiso 1 1 calc R
C34A C 0.3139(8) 0.6514(5) 0.1430(5) 0.101(3) Uani 1 1 d .
H34D H 0.3209 0.6605 0.1846 0.121 Uiso 1 1 calc R
H34E H 0.3554 0.6853 0.1081 0.121 Uiso 1 1 calc R
C34B C 0.1947(11) 0.6791(6) 0.1290(6) 0.132(4) Uani 1 1 d .
H34F H 0.1873 0.6664 0.0895 0.197 Uiso 1 1 calc R
H34G H 0.1652 0.7400 0.1228 0.197 Uiso 1 1 calc R
H34H H 0.1523 0.6495 0.1656 0.197 Uiso 1 1 calc R
C35 C 0.5516(4) 0.3864(3) 0.2112(3) 0.0447(11) Uani 1 1 d .
C35A C 0.6878(13) 0.5897(10) 0.2880(5) 0.228(11) Uani 1 1 d .
H35A H 0.6248 0.6319 0.2632 0.274 Uiso 1 1 calc R
H35B H 0.7408 0.6210 0.2886 0.274 Uiso 1 1 calc R
C35B C 0.646(3) 0.569(2) 0.3482(9) 0.49(3) Uani 1 1 d U
H35C H 0.7063 0.5328 0.3767 0.729 Uiso 1 1 calc R
H35D H 0.5917 0.5376 0.3510 0.729 Uiso 1 1 calc R
H35E H 0.6084 0.6195 0.3616 0.729 Uiso 1 1 calc R
C36 C 0.6011(4) 0.3036(3) 0.2456(2) 0.0386(10) Uani 1 1 d .
C36A C 0.1830(6) 0.4119(4) 0.2351(3) 0.0692(17) Uani 1 1 d .
H36A H 0.2166 0.3900 0.2777 0.083 Uiso 1 1 calc R
H36B H 0.1027 0.4406 0.2419 0.083 Uiso 1 1 calc R
C36B C 0.1943(7) 0.3424(5) 0.2096(5) 0.092(3) Uani 1 1 d .
H36C H 0.1579 0.3637 0.1685 0.139 Uiso 1 1 calc R
H36D H 0.1588 0.3017 0.2409 0.139 Uiso 1 1 calc R
H36E H 0.2739 0.3146 0.2021 0.139 Uiso 1 1 calc R
C41" C 1.0997(4) 0.0506(3) 0.4268(2) 0.0415(11) Uani 1 1 d .
H41A H 1.1442 0.0910 0.4126 0.062 Uiso 1 1 calc R
H41B H 1.1323 0.0047 0.4644 0.062 Uiso 1 1 calc R
H41C H 1.0226 0.0791 0.4389 0.062 Uiso 1 1 calc R
C41 C 1.0003(4) 0.1648(3) 0.3052(2) 0.0338(9) Uani 1 1 d .
H41 H 0.9903 0.1816 0.3436 0.041 Uiso 1 1 calc R
C41' C 1.0997(4) 0.0147(3) 0.3711(2) 0.0340(9) Uani 1 1 d .
H41' H 1.1793 -0.0147 0.3607 0.041 Uiso 1 1 calc R
C42 C 1.0556(3) 0.0809(3) 0.3088(2) 0.0322(9) Uani 1 1 d .
C43 C 1.0697(4) 0.0586(3) 0.2517(2) 0.0347(9) Uani 1 1 d .
C43A C 1.2810(8) -0.0044(7) 0.0891(3) 0.103(3) Uani 1 1 d .
H43A H 1.2214 -0.0108 0.0681 0.124 Uiso 1 1 calc R
H43B H 1.2895 0.0529 0.0676 0.124 Uiso 1 1 calc R
C43B C 1.3781(11) -0.0617(13) 0.0801(7) 0.210(9) Uani 1 1 d .
H43C H 1.4324 -0.0654 0.1093 0.315 Uiso 1 1 calc R
H43D H 1.4077 -0.0446 0.0349 0.315 Uiso 1 1 calc R
H43E H 1.3647 -0.1169 0.0897 0.315 Uiso 1 1 calc R
C44 C 1.0296(4) 0.1156(3) 0.1940(2) 0.0389(10) Uani 1 1 d .
H44 H 1.0395 0.0989 0.1555 0.047 Uiso 1 1 calc R
C44A C 0.8609(5) 0.1754(4) 0.0536(3) 0.0590(15) Uani 1 1 d .
H44A H 0.8028 0.2278 0.0343 0.071 Uiso 1 1 calc R
H44B H 0.8400 0.1549 0.1006 0.071 Uiso 1 1 calc R
C44B C 0.8692(7) 0.1104(4) 0.0212(3) 0.0743(19) Uani 1 1 d .
H44C H 0.8869 0.1321 -0.0255 0.111 Uiso 1 1 calc R
H44D H 0.7976 0.0968 0.0281 0.111 Uiso 1 1 calc R
H44E H 0.9285 0.0595 0.0397 0.111 Uiso 1 1 calc R
C45 C 0.9746(4) 0.1978(3) 0.1938(2) 0.0356(10) Uani 1 1 d .
C45A C 1.3323(5) -0.1696(4) 0.2680(3) 0.0527(13) Uani 1 1 d .
H45A H 1.3788 -0.1321 0.2427 0.063 Uiso 1 1 calc R
H45B H 1.3060 -0.1568 0.3099 0.063 Uiso 1 1 calc R
C45B C 1.3975(10) -0.2567(6) 0.2794(9) 0.186(8) Uani 1 1 d .
H45C H 1.3568 -0.2927 0.3119 0.279 Uiso 1 1 calc R
H45D H 1.4697 -0.2645 0.2954 0.279 Uiso 1 1 calc R
H45E H 1.4102 -0.2719 0.2387 0.279 Uiso 1 1 calc R
C46 C 0.9593(4) 0.2248(3) 0.2486(2) 0.0341(9) Uani 1 1 d .
C46A C 0.9052(7) 0.4288(4) 0.0214(3) 0.0721(19) Uani 1 1 d .
H46A H 0.8977 0.4353 0.0656 0.087 Uiso 1 1 calc R
H46B H 0.9784 0.4366 0.0007 0.087 Uiso 1 1 calc R
C46B C 0.8183(8) 0.4908(4) -0.0154(4) 0.097(3) Uani 1 1 d .
H46C H 0.8224 0.4817 -0.0580 0.146 Uiso 1 1 calc R
H46D H 0.8265 0.5468 -0.0214 0.146 Uiso 1 1 calc R
H46E H 0.7458 0.4870 0.0075 0.146 Uiso 1 1 calc R
O11 O 0.8604(3) -0.2326(3) 0.4525(2) 0.0579(10) Uani 1 1 d .
O12 O 1.2067(3) -0.1591(2) 0.42229(15) 0.0400(7) Uani 1 1 d .
O13 O 0.9700(6) -0.3689(3) 0.5202(3) 0.0971(19) Uani 1 1 d .
O14 O 1.2774(3) -0.3060(2) 0.4922(2) 0.0560(9) Uani 1 1 d .
O15 O 0.7691(9) -0.3393(6) 0.5094(3) 0.161(4) Uani 1 1 d .
O16 O 1.3986(3) -0.2115(3) 0.45162(19) 0.0565(10) Uani 1 1 d .
O21 O 0.6158(3) 0.1835(2) 0.16073(16) 0.0457(8) Uani 1 1 d .
O22 O 0.8062(3) -0.0944(2) 0.28648(16) 0.0417(8) Uani 1 1 d .
O23 O 0.5188(5) 0.2567(3) 0.0620(2) 0.0775(14) Uani 1 1 d .
O24 O 0.8004(3) -0.1278(2) 0.18723(18) 0.0492(9) Uani 1 1 d .
O25 O 0.4162(3) 0.1909(2) 0.16359(19) 0.0561(9) Uani 1 1 d .
O26 O 0.8593(3) -0.2433(3) 0.2911(2) 0.0626(11) Uani 1 1 d .
O31 O 0.7879(3) 0.4781(2) 0.1698(2) 0.0551(9) Uani 1 1 d .
O32 O 0.4382(3) 0.4078(2) 0.19802(19) 0.0505(9) Uani 1 1 d .
O33 O 0.6633(5) 0.6295(3) 0.1467(2) 0.0849(15) Uani 1 1 d .
O34 O 0.3631(3) 0.5611(2) 0.1472(2) 0.0653(11) Uani 1 1 d .
O35 O 0.7337(5) 0.5465(3) 0.2548(3) 0.0904(16) Uani 1 1 d .
O36 O 0.2387(3) 0.4726(2) 0.19027(19) 0.0533(9) Uani 1 1 d .
O41 O 1.1273(3) -0.0256(2) 0.25586(15) 0.0416(8) Uani 1 1 d .
O42 O 0.9284(3) 0.2567(2) 0.13738(15) 0.0415(8) Uani 1 1 d .
O43 O 1.2469(3) -0.0128(3) 0.15732(17) 0.0513(9) Uani 1 1 d .
O44 O 0.9703(3) 0.1919(2) 0.04439(16) 0.0478(8) Uani 1 1 d .
O45 O 1.2371(3) -0.1558(2) 0.23190(18) 0.0476(8) Uani 1 1 d .
O46 O 0.9017(3) 0.3445(2) 0.02621(16) 0.0490(9) Uani 1 1 d .
P11 P 0.85565(18) -0.29912(12) 0.52191(9) 0.0719(5) Uani 1 1 d .
P12 P 1.27807(11) -0.21268(10) 0.48342(7) 0.0458(3) Uani 1 1 d .
P21 P 0.52737(15) 0.17506(9) 0.11965(7) 0.0549(4) Uani 1 1 d .
P22 P 0.76949(11) -0.15863(9) 0.26226(7) 0.0438(3) Uani 1 1 d .
P31 P 0.77194(17) 0.56406(10) 0.18166(10) 0.0697(5) Uani 1 1 d .
P32 P 0.34280(12) 0.48854(9) 0.20856(8) 0.0522(4) Uani 1 1 d .
P41 P 1.16478(10) -0.06575(8) 0.19715(6) 0.0393(3) Uani 1 1 d .
P42 P 0.98804(12) 0.26425(9) 0.06582(6) 0.0430(3) Uani 1 1 d .
S11 S 0.82388(14) -0.25609(11) 0.59506(8) 0.0632(4) Uani 1 1 d .
S12 S 1.23110(14) -0.17685(13) 0.55981(7) 0.0653(4) Uani 1 1 d .
S21 S 0.5658(2) 0.07644(12) 0.09128(9) 0.0802(6) Uani 1 1 d .
S22 S 0.61967(13) -0.16516(11) 0.28704(10) 0.0672(5) Uani 1 1 d .
S31 S 0.9097(2) 0.59627(15) 0.15618(17) 0.1138(9) Uani 1 1 d .
S32 S 0.33707(18) 0.50819(14) 0.28992(10) 0.0852(6) Uani 1 1 d .
S41 S 1.05054(14) -0.06913(10) 0.15145(9) 0.0628(4) Uani 1 1 d .
S42 S 1.14121(13) 0.26363(11) 0.05799(7) 0.0608(4) Uani 1 1 d .

loop_
_atom_site_aniso_label
_atom_site_aniso_U_11
_atom_site_aniso_U_22
_atom_site_aniso_U_33
_atom_site_aniso_U_23
_atom_site_aniso_U_13
_atom_site_aniso_U_12
C11 0.036(2) 0.047(3) 0.027(2) -0.0127(19) 0.0012(17) -0.019(2)
C12' 0.034(2) 0.060(3) 0.035(2) -0.017(2) 0.0026(19) -0.028(2)
C12 0.040(2) 0.053(3) 0.028(2) -0.016(2) 0.0026(18) -0.025(2)
C12" 0.034(2) 0.084(4) 0.035(2) -0.021(3) 0.008(2) -0.028(3)
C13 0.047(3) 0.052(3) 0.046(3) -0.021(2) 0.005(2) -0.030(2)
C13A 0.195(14) 0.133(11) 0.165(13) -0.108(11) -0.030(11) 0.005(10)
C13B 0.40(3) 0.107(11) 0.202(18) 0.035(12) -0.11(2) 0.002(16)
C14 0.047(3) 0.040(3) 0.050(3) -0.016(2) 0.002(2) -0.019(2)
C14A 0.168(12) 0.126(10) 0.138(10) -0.060(8) -0.001(9) -0.034(9)
C14B 0.26(2) 0.186(16) 0.24(2) -0.109(15) -0.030(16) -0.085(16)
C15 0.032(2) 0.049(3) 0.037(2) -0.020(2) 0.0018(18) -0.015(2)
C15A 0.112(11) 0.40(3) 0.69(6) -0.38(4) 0.04(2) -0.141(17)
C15B 0.25(3) 0.33(3) 1.26(11) -0.48(5) -0.47(5) 0.14(2)
C16 0.035(2) 0.047(3) 0.0239(19) -0.0143(18) 0.0030(17) -0.021(2)
C16A 0.043(3) 0.101(5) 0.062(4) -0.023(4) 0.000(3) -0.034(3)
C16B 0.050(3) 0.089(5) 0.053(3) -0.024(3) 0.005(3) -0.036(3)
C21 0.035(2) 0.058(3) 0.035(2) -0.023(2) 0.0057(19) -0.027(2)
C22 0.031(2) 0.048(3) 0.038(2) -0.019(2) 0.0018(18) -0.018(2)
C23" 0.046(3) 0.058(3) 0.055(3) -0.026(3) 0.014(2) -0.016(3)
C23' 0.034(2) 0.049(3) 0.045(3) -0.022(2) 0.004(2) -0.016(2)
C23 0.043(2) 0.044(3) 0.033(2) -0.013(2) 0.0006(19) -0.020(2)
C23A 0.142(8) 0.055(4) 0.062(4) -0.010(3) -0.018(5) -0.010(5)
C23B 0.211(13) 0.088(7) 0.130(9) -0.049(6) 0.078(9) -0.076(8)
C24 0.043(3) 0.049(3) 0.034(2) -0.020(2) 0.0042(19) -0.019(2)
C24A 0.102(5) 0.060(4) 0.059(4) -0.032(3) -0.015(4) -0.020(4)
C24B 0.165(9) 0.117(7) 0.058(4) -0.048(5) 0.010(5) -0.065(7)
C25 0.032(2) 0.046(3) 0.038(2) -0.017(2) 0.0014(18) -0.017(2)
C25A 0.062(4) 0.069(4) 0.096(5) -0.021(4) -0.026(4) -0.027(3)
C25B 0.082(5) 0.130(7) 0.085(5) 0.024(5) -0.026(4) -0.066(5)
C26 0.032(2) 0.054(3) 0.033(2) -0.018(2) 0.0024(18) -0.026(2)
C26A 0.054(5) 0.149(9) 0.126(8) 0.035(7) 0.026(5) 0.026(5)
C26B 0.079(7) 0.34(2) 0.092(7) -0.045(11) -0.006(6) -0.028(10)
C31 0.039(2) 0.043(3) 0.038(2) -0.019(2) 0.0062(19) -0.017(2)
C32 0.041(2) 0.038(2) 0.040(2) -0.019(2) 0.005(2) -0.016(2)
C33 0.049(3) 0.039(3) 0.053(3) -0.016(2) 0.001(2) -0.019(2)
C33A 0.103(7) 0.160(10) 0.072(5) -0.045(6) -0.008(5) -0.002(7)
C33B 0.111(7) 0.082(6) 0.102(6) -0.001(5) -0.048(5) -0.029(5)
C34 0.048(3) 0.041(3) 0.065(3) -0.015(3) -0.005(3) -0.014(2)
C34' 0.037(2) 0.040(2) 0.037(2) -0.017(2) 0.0053(19) -0.019(2)
C34" 0.050(3) 0.043(3) 0.048(3) -0.025(2) 0.001(2) -0.019(2)
C34A 0.108(7) 0.059(4) 0.145(8) -0.040(5) -0.001(6) -0.028(5)
C34B 0.152(11) 0.083(6) 0.125(9) -0.024(6) -0.033(8) 0.021(6)
C35 0.038(3) 0.049(3) 0.053(3) -0.026(2) 0.001(2) -0.011(2)
C35A 0.219(15) 0.272(18) 0.074(6) -0.097(9) -0.049(8) 0.163(14)
C35B 0.39(4) 0.63(5) 0.091(11) -0.05(2) 0.006(16) 0.25(3)
C36 0.040(2) 0.044(3) 0.041(2) -0.021(2) 0.004(2) -0.018(2)
C36A 0.065(4) 0.064(4) 0.070(4) -0.002(3) 0.002(3) -0.028(3)
C36B 0.079(5) 0.099(6) 0.124(7) -0.062(5) 0.049(5) -0.056(5)
C41" 0.050(3) 0.052(3) 0.035(2) -0.018(2) -0.002(2) -0.027(2)
C41 0.031(2) 0.049(3) 0.032(2) -0.020(2) 0.0076(17) -0.021(2)
C41' 0.030(2) 0.049(3) 0.030(2) -0.0157(19) 0.0028(17) -0.019(2)
C42 0.027(2) 0.046(3) 0.033(2) -0.0187(19) 0.0080(17) -0.0195(19)
C43 0.035(2) 0.040(2) 0.032(2) -0.0150(19) 0.0029(18) -0.0108(19)
C43A 0.098(6) 0.167(9) 0.041(4) -0.026(5) 0.028(4) -0.053(6)
C43B 0.118(9) 0.42(3) 0.161(12) -0.212(16) 0.077(9) -0.078(13)
C44 0.045(3) 0.042(3) 0.031(2) -0.017(2) 0.0043(19) -0.011(2)
C44A 0.071(4) 0.062(4) 0.058(3) -0.026(3) 0.002(3) -0.031(3)
C44B 0.102(5) 0.068(4) 0.069(4) -0.026(3) -0.020(4) -0.033(4)
C45 0.038(2) 0.041(2) 0.030(2) -0.0117(19) 0.0019(18) -0.015(2)
C45A 0.046(3) 0.056(3) 0.059(3) -0.024(3) -0.010(2) -0.007(2)
C45B 0.149(10) 0.073(6) 0.36(2) -0.087(9) -0.182(13) 0.037(6)
C46 0.033(2) 0.043(2) 0.035(2) -0.0189(19) 0.0075(18) -0.0191(19)
C46A 0.108(6) 0.043(3) 0.066(4) -0.007(3) -0.026(4) -0.020(3)
C46B 0.130(7) 0.048(4) 0.110(6) 0.000(4) -0.053(6) -0.023(4)
O11 0.064(2) 0.059(2) 0.066(2) -0.021(2) 0.003(2) -0.041(2)
O12 0.0326(16) 0.0480(19) 0.0404(17) -0.0160(15) 0.0031(13) -0.0121(14)
O13 0.141(5) 0.043(3) 0.095(4) -0.017(3) 0.023(4) -0.028(3)
O14 0.053(2) 0.053(2) 0.062(2) -0.0143(19) -0.0059(18) -0.0149(18)
O15 0.250(10) 0.218(9) 0.108(5) -0.044(5) 0.025(5) -0.215(9)
O16 0.0342(18) 0.079(3) 0.057(2) -0.019(2) 0.0047(16) -0.0204(18)
O21 0.058(2) 0.0456(19) 0.0350(17) -0.0109(15) 0.0024(15) -0.0198(17)
O22 0.0405(18) 0.050(2) 0.0405(17) -0.0208(15) -0.0023(14) -0.0125(15)
O23 0.129(4) 0.056(3) 0.041(2) -0.0057(19) -0.016(2) -0.019(3)
O24 0.052(2) 0.053(2) 0.050(2) -0.0268(17) -0.0030(16) -0.0137(17)
O25 0.057(2) 0.056(2) 0.061(2) -0.0168(19) -0.0129(19) -0.0190(19)
O26 0.056(2) 0.051(2) 0.061(2) -0.0146(19) 0.0120(19) 0.0020(18)
O31 0.056(2) 0.044(2) 0.068(2) -0.0107(18) 0.0001(19) -0.0239(18)
O32 0.0380(18) 0.049(2) 0.068(2) -0.0231(18) -0.0061(17) -0.0097(16)
O33 0.112(4) 0.086(3) 0.068(3) -0.015(3) 0.011(3) -0.059(3)
O34 0.052(2) 0.044(2) 0.094(3) -0.014(2) 0.003(2) -0.0154(18)
O35 0.103(4) 0.062(3) 0.101(4) -0.024(3) -0.001(3) -0.019(3)
O36 0.045(2) 0.049(2) 0.057(2) -0.0034(17) -0.0058(17) -0.0124(17)
O41 0.0505(19) 0.0390(18) 0.0333(16) -0.0168(14) 0.0012(14) -0.0055(15)
O42 0.052(2) 0.0403(18) 0.0288(16) -0.0109(14) -0.0003(14) -0.0089(15)
O43 0.048(2) 0.067(2) 0.0418(19) -0.0180(17) 0.0118(16) -0.0257(18)
O44 0.064(2) 0.049(2) 0.0345(17) -0.0175(15) 0.0070(16) -0.0212(18)
O45 0.0448(19) 0.046(2) 0.056(2) -0.0251(17) -0.0068(16) -0.0056(16)
O46 0.069(2) 0.0435(19) 0.0369(18) -0.0078(15) -0.0055(16) -0.0214(18)
P11 0.0899(13) 0.0727(11) 0.0761(11) -0.0232(9) 0.0133(9) -0.0620(11)
P12 0.0370(7) 0.0616(9) 0.0427(7) -0.0159(6) 0.0017(5) -0.0204(6)
P21 0.0825(11) 0.0485(8) 0.0345(7) -0.0083(6) -0.0152(7) -0.0177(7)
P22 0.0409(7) 0.0440(7) 0.0500(7) -0.0220(6) 0.0021(6) -0.0105(6)
P31 0.0867(12) 0.0437(8) 0.0812(12) -0.0110(8) -0.0090(10) -0.0274(8)
P32 0.0454(8) 0.0470(8) 0.0636(9) -0.0190(7) -0.0048(7) -0.0085(6)
P41 0.0375(6) 0.0469(7) 0.0394(6) -0.0226(5) 0.0034(5) -0.0125(5)
P42 0.0554(8) 0.0455(7) 0.0304(6) -0.0109(5) 0.0034(5) -0.0204(6)
S11 0.0602(9) 0.0699(10) 0.0630(9) -0.0147(8) 0.0033(7) -0.0310(8)
S12 0.0645(9) 0.1058(13) 0.0416(7) -0.0296(8) 0.0106(7) -0.0442(9)
S21 0.1201(16) 0.0679(11) 0.0620(10) -0.0322(8) -0.0303(10) -0.0135(10)
S22 0.0497(8) 0.0681(10) 0.0986(13) -0.0436(9) 0.0170(8) -0.0276(7)
S31 0.0935(16) 0.0739(14) 0.181(3) -0.0341(16) -0.0050(17) -0.0370(12)
S32 0.0827(12) 0.0891(13) 0.0872(13) -0.0531(11) -0.0191(10) 0.0062(10)
S41 0.0589(9) 0.0644(9) 0.0788(10) -0.0321(8) -0.0220(8) -0.0155(7)
S42 0.0590(9) 0.0724(10) 0.0527(8) -0.0133(7) 0.0068(7) -0.0308(8)

loop_
_atom_type_symbol
_atom_type_description
_atom_type_scat_dispersion_real
_atom_type_scat_dispersion_imag
_atom_type_scat_source
C C 0.0033 0.0016 'International Tables Vol C Tables 4.2.6.8 and 6.1.1.4'
O O 0.0106 0.0060 'International Tables Vol C Tables 4.2.6.8 and 6.1.1.4'
P P 0.1023 0.0942 'International Tables Vol C Tables 4.2.6.8 and 6.1.1.4'
S S 0.1246 0.1234 'International Tables Vol C Tables 4.2.6.8 and 6.1.1.4'
H H 0.0000 0.0000 'International Tables Vol C Tables 4.2.6.8 and 6.1.1.4'

loop_
_geom_angle_atom_site_label_1
_geom_angle_atom_site_label_2
_geom_angle_atom_site_label_3
_geom_angle
C16 C11 C12 122.6(5)
C26 C12' C12 111.5(4)
C26 C12' C12" 113.9(4)
C12 C12' C12" 109.3(4)
C13 C12 C11 117.1(4)
C13 C12 C12' 122.7(4)
C11 C12 C12' 120.3(4)
C12 C13 C14 122.8(4)
C12 C13 O11 117.7(4)
C14 C13 O11 119.2(5)
C13B C13A O13 119.6(14)
C15 C14 C13 117.7(5)
O14 C14A C14B 111.8(12)
C16 C15 C14 123.0(4)
C16 C15 O12 117.2(4)
C14 C15 O12 119.6(4)
O15 C15A C15B 129(3)
C15 C16 C11 116.8(4)
C15 C16 C41' 122.2(4)
C11 C16 C41' 121.0(4)
O16 C16A C16B 112.2(5)
C26 C21 C22 123.8(4)
C23 C22 C21 115.7(4)
C23 C22 C23' 121.2(4)
C21 C22 C23' 123.1(4)
C22 C23' C36 112.6(4)
C22 C23' C23" 113.2(4)
C36 C23' C23" 109.0(4)
C24 C23 C22 123.1(4)
C24 C23 O21 118.5(4)
C22 C23 O21 118.4(4)
O23 C23A C23B 110.2(8)
C23 C24 C25 118.5(4)
O24 C24A C24B 108.3(6)
C24 C25 O22 120.5(4)
C24 C25 C26 122.3(5)
O22 C25 C26 117.2(4)
C25B C25A O25 110.7(5)
C21 C26 C25 116.7(4)
C21 C26 C12' 124.4(4)
C25 C26 C12' 118.9(4)
C26B C26A O26 119.6(9)
C36 C31 C32 123.3(5)
C33 C32 C31 116.7(5)
C33 C32 C34' 121.3(4)
C31 C32 C34' 122.0(4)
C32 C33 C34 122.8(5)
C32 C33 O31 117.1(4)
C34 C33 O31 119.9(5)
O33 C33A C33B 108.2(8)
C35 C34 C33 117.9(5)
C46 C34' C32 112.5(4)
C46 C34' C34" 113.7(4)
C32 C34' C34" 109.1(4)
C34B C34A O34 110.7(7)
C34 C35 C36 122.8(5)
C34 C35 O32 119.7(5)
C36 C35 O32 117.4(4)
O35 C35A C35B 129(2)
C31 C36 C35 116.5(4)
C31 C36 C23' 121.3(4)
C35 C36 C23' 122.2(4)
C36B C36A O36 110.8(6)
C46 C41 C42 123.5(4)
C16 C41' C42 111.7(3)
C16 C41' C41" 109.2(3)
C42 C41' C41" 114.3(4)
C43 C42 C41 116.7(4)
C43 C42 C41' 119.8(4)
C41 C42 C41' 123.5(4)
C44 C43 C42 122.4(4)
C44 C43 O41 121.6(4)
C42 C43 O41 116.1(4)
C43B C43A O43 112.7(9)
C43 C44 C45 118.1(4)
O44 C44A C44B 108.0(5)
C44 C45 C46 122.7(4)
C44 C45 O42 120.1(4)
C46 C45 O42 117.1(4)
C45B C45A O45 108.3(5)
C45 C46 C41 116.7(4)
C45 C46 C34' 119.6(4)
C41 C46 C34' 123.8(4)
C46B C46A O46 111.0(6)
C13 O11 P11 124.2(3)
C15 O12 P12 126.4(3)
C13A O13 P11 124.3(7)
C14A O14 P12 121.3(6)
C15A O15 P11 147.4(14)
C16A O16 P12 123.3(4)
C23 O21 P21 120.2(3)
C25 O22 P22 122.6(3)
C23A O23 P21 121.7(4)
C24A O24 P22 121.7(4)
C25A O25 P21 125.6(4)
C26A O26 P22 121.3(5)
C33 O31 P31 127.8(4)
C35 O32 P32 125.5(3)
C33A O33 P31 120.1(6)
C34A O34 P32 122.7(5)
C35A O35 P31 133.8(9)
C36A O36 P32 122.1(4)
C43 O41 P41 126.5(3)
C45 O42 P42 124.3(3)
C43A O43 P41 123.2(5)
C44A O44 P42 121.6(3)
C45A O45 P41 122.2(3)
C46A O46 P42 121.1(4)
O15 P11 O13 102.9(5)
O15 P11 O11 98.8(3)
O13 P11 O11 102.5(3)
O15 P11 S11 117.4(3)
O13 P11 S11 116.2(3)
O11 P11 S11 116.39(18)
O16 P12 O14 102.7(2)
O16 P12 O12 99.9(2)
O14 P12 O12 103.5(2)
O16 P12 S12 117.97(17)
O14 P12 S12 114.48(18)
O12 P12 S12 116.08(15)
O23 P21 O25 106.7(3)
O23 P21 O21 99.8(2)
O25 P21 O21 102.4(2)
O23 P21 S21 112.47(19)
O25 P21 S21 116.18(19)
O21 P21 S21 117.46(17)
O26 P22 O24 107.6(2)
O26 P22 O22 101.7(2)
O24 P22 O22 100.25(19)
O26 P22 S22 113.01(18)
O24 P22 S22 116.38(16)
O22 P22 S22 116.23(15)
O35 P31 O31 102.3(3)
O35 P31 O33 103.4(3)
O31 P31 O33 108.2(3)
O35 P31 S31 116.1(3)
O31 P31 S31 109.5(2)
O33 P31 S31 116.2(2)
O36 P32 O34 101.4(2)
O36 P32 O32 100.3(2)
O34 P32 O32 103.0(2)
O36 P32 S32 118.54(19)
O34 P32 S32 115.6(2)
O32 P32 S32 115.49(17)
O45 P41 O43 107.8(2)
O45 P41 O41 101.21(19)
O43 P41 O41 99.1(2)
O45 P41 S41 111.93(15)
O43 P41 S41 117.12(17)
O41 P41 S41 117.78(15)
O44 P42 O46 102.7(2)
O44 P42 O42 106.14(19)
O46 P42 O42 99.74(19)
O44 P42 S42 113.05(17)
O46 P42 S42 118.49(16)
O42 P42 S42 114.97(15)

loop_
_geom_bond_atom_site_label_1
_geom_bond_atom_site_label_2
_geom_bond_distance
C11 C16 1.397(6)
C11 C12 1.399(6)
C12' C26 1.518(7)
C12' C12 1.524(6)
C12' C12" 1.529(7)
C12 C13 1.373(7)
C13 C14 1.388(7)
C13 O11 1.408(6)
C13A C13B 1.23(2)
C13A O13 1.442(15)
C14 C15 1.381(7)
C14A O14 1.505(12)
C14A C14B 1.520(18)
C15 C16 1.379(7)
C15 O12 1.407(5)
C15A O15 1.006(15)
C15A C15B 1.329(16)
C16 C41' 1.515(6)
C16A O16 1.465(7)
C16A C16B 1.471(9)
C21 C26 1.387(7)
C21 C22 1.402(7)
C22 C23 1.396(6)
C22 C23' 1.511(7)
C23" C23' 1.536(7)
C23' C36 1.523(7)
C23 C24 1.374(7)
C23 O21 1.412(6)
C23A O23 1.446(9)
C23A C23B 1.450(13)
C24 C25 1.378(7)
C24A O24 1.445(7)
C24A C24B 1.458(11)
C25 O22 1.395(6)
C25 C26 1.395(6)
C25A C25B 1.452(10)
C25A O25 1.461(7)
C26A C26B 1.273(12)
C26A O26 1.460(10)
C31 C36 1.385(7)
C31 C32 1.395(6)
C32 C33 1.376(7)
C32 C34' 1.521(6)
C33 C34 1.380(8)
C33 O31 1.420(6)
C33A O33 1.375(10)
C33A C33B 1.457(13)
C34 C35 1.377(7)
C34' C46 1.504(6)
C34' C34" 1.539(6)
C34A C34B 1.476(14)
C34A O34 1.481(9)
C35 C36 1.389(7)
C35 O32 1.411(6)
C35A O35 1.171(11)
C35A C35B 1.31(2)
C36A C36B 1.452(10)
C36A O36 1.466(7)
C41" C41' 1.533(6)
C41 C46 1.385(7)
C41 C42 1.393(7)
C41' C42 1.521(6)
C42 C43 1.387(6)
C43 C44 1.382(7)
C43 O41 1.400(6)
C43A C43B 1.349(16)
C43A O43 1.452(7)
C44 C45 1.383(7)
C44A O44 1.467(7)
C44A C44B 1.488(8)
C45 C46 1.385(6)
C45 O42 1.395(5)
C45A C45B 1.445(10)
C45A O45 1.453(6)
C46A C46B 1.412(10)
C46A O46 1.457(7)
O11 P11 1.588(4)
O12 P12 1.584(4)
O13 P11 1.573(7)
O14 P12 1.581(4)
O15 P11 1.566(6)
O16 P12 1.569(4)
O21 P21 1.603(4)
O22 P22 1.592(3)
O23 P21 1.554(4)
O24 P22 1.572(4)
O25 P21 1.566(5)
O26 P22 1.563(4)
O31 P31 1.552(4)
O32 P32 1.595(4)
O33 P31 1.597(6)
O34 P32 1.568(4)
O35 P31 1.546(6)
O36 P32 1.558(4)
O41 P41 1.589(3)
O42 P42 1.602(3)
O43 P41 1.574(4)
O44 P42 1.566(4)
O45 P41 1.560(4)
O46 P42 1.567(4)
P11 S11 1.907(3)
P12 S12 1.905(2)
P21 S21 1.910(2)
P22 S22 1.908(2)
P31 S31 1.935(3)
P32 S32 1.896(2)
P41 S41 1.9015(19)
P42 S42 1.908(2)
